data_7715475
loop_
_publ_author_name
'Singh, Vaibhav'
'Suresh, Lakshmi Thachanadan'
'Sutter, Jean-Pascal'
'Bar, Arun Kumar'

_publ_section_title
;
 Selective fluoride sensing by a novel series of lanthanide-based
 one-dimensional coordination polymers through intramolecular proton
 transfer.
;
_journal_issue 17
_journal_name_full 'Dalton transactions (Cambridge, England : 2003)'
_journal_page_first 7436
_journal_page_last 7449
_journal_paper_doi 10.1039/d4dt00598h
_journal_volume 53
_journal_year 2024
_chemical_formula_moiety 'C59 H49 Gd N6 O9 P2'
_chemical_formula_sum 'C59 H49 Gd N6 O9 P2'
_chemical_formula_weight 1205.23
_space_group_crystal_system monoclinic
_space_group_IT_number 14
_space_group_name_Hall '-P 2ybc'
_space_group_name_H-M_alt 'P 1 21/c 1'
_atom_sites_solution_hydrogens geom
_atom_sites_solution_primary dual
_audit_creation_date 2023-12-02
_audit_creation_method
;
Olex2 1.5-alpha
(compiled 2023.11.24 svn.r209d9fb2 for OlexSys, GUI svn.r6869)
;
_audit_update_record
;
2023-12-02 deposited with the CCDC.	2024-03-21 downloaded from the CCDC.
;
_cell_angle_alpha 90
_cell_angle_beta 103.1190(10)
_cell_angle_gamma 90
_cell_formula_units_Z 4
_cell_length_a 12.7779(4)
_cell_length_b 18.8824(5)
_cell_length_c 24.0303(6)
_cell_measurement_reflns_used 9875
_cell_measurement_temperature 100.00
_cell_measurement_theta_max 28.26
_cell_measurement_theta_min 2.29
_cell_volume 5646.6(3)
_computing_cell_refinement 'SAINT V8.40B (?, 2016)'
_computing_data_reduction 'SAINT V8.40B (?, 2016)'
_computing_molecular_graphics 'Olex2 1.5-alpha (Dolomanov et al., 2009)'
_computing_publication_material 'Olex2 1.5-alpha (Dolomanov et al., 2009)'
_computing_structure_refinement 'XL  (Sheldrick, 2008)'
_computing_structure_solution 'SHELXT 2018/2 (Sheldrick, 2018)'
_diffrn_ambient_temperature 100.00
_diffrn_measured_fraction_theta_full 0.999
_diffrn_measured_fraction_theta_max 0.997
_diffrn_measurement_device_type 'Bruker APEX-II CCD'
_diffrn_measurement_method '\f and \w scans'
_diffrn_radiation_type MoK\a
_diffrn_radiation_wavelength 0.71073
_diffrn_reflns_av_R_equivalents 0.0781
_diffrn_reflns_av_unetI/netI 0.0702
_diffrn_reflns_Laue_measured_fraction_full 0.999
_diffrn_reflns_Laue_measured_fraction_max 0.997
_diffrn_reflns_limit_h_max 17
_diffrn_reflns_limit_h_min -17
_diffrn_reflns_limit_k_max 25
_diffrn_reflns_limit_k_min -24
_diffrn_reflns_limit_l_max 32
_diffrn_reflns_limit_l_min -32
_diffrn_reflns_number 74873
_diffrn_reflns_point_group_measured_fraction_full 0.999
_diffrn_reflns_point_group_measured_fraction_max 0.997
_diffrn_reflns_theta_full 25.242
_diffrn_reflns_theta_max 28.300
_diffrn_reflns_theta_min 2.047
_diffrn_source_current 1.4
_diffrn_source_power 0.07
_diffrn_source_voltage 50.0
_diffrn_standards_number 0
_exptl_absorpt_coefficient_mu 1.292
_exptl_absorpt_correction_T_max 0.7457
_exptl_absorpt_correction_T_min 0.6089
_exptl_absorpt_correction_type multi-scan
_exptl_absorpt_process_details
;
SADABS-2016/2 (Bruker,2016/2) was used for absorption correction.
wR2(int) was 0.0906 before and 0.0623 after correction.
The Ratio of minimum to maximum transmission is 0.8165.
The \l/2 correction factor is Not present.
;
_exptl_crystal_colour 'metallic yellowish yellow'
_exptl_crystal_colour_lustre metallic
_exptl_crystal_colour_modifier yellowish
_exptl_crystal_colour_primary yellow
_exptl_crystal_density_diffrn 1.418
_exptl_crystal_description block
_exptl_crystal_F_000 2444
_exptl_crystal_size_max 0.1
_exptl_crystal_size_mid 0.1
_exptl_crystal_size_min 0.09
_refine_diff_density_max 0.933
_refine_diff_density_min -1.304
_refine_diff_density_rms 0.108
_refine_ls_extinction_method none
_refine_ls_goodness_of_fit_ref 1.013
_refine_ls_hydrogen_treatment constr
_refine_ls_matrix_type full
_refine_ls_number_parameters 698
_refine_ls_number_reflns 13985
_refine_ls_number_restraints 0
_refine_ls_restrained_S_all 1.013
_refine_ls_R_factor_all 0.0572
_refine_ls_R_factor_gt 0.0375
_refine_ls_shift/su_max 0.001
_refine_ls_shift/su_mean 0.000
_refine_ls_structure_factor_coef Fsqd
_refine_ls_weighting_details 'w=1/[\s^2^(Fo^2^)+(0.0448P)^2^+1.6847P] where P=(Fo^2^+2Fc^2^)/3'
_refine_ls_weighting_scheme calc
_refine_ls_wR_factor_gt 0.0945
_refine_ls_wR_factor_ref 0.1043
_reflns_Friedel_coverage 0.000
_reflns_number_gt 10757
_reflns_number_total 13985
_reflns_threshold_expression 'I > 2\s(I)'
_cod_data_source_file d4dt00598h2.cif
_cod_data_source_block mo_lts52_0m
_cod_depositor_comments 'Adding full bibliography for 7715474--7715479.cif.'
_cod_database_code 7715475
_shelx_shelxl_version_number 2019/1
_shelx_space_group_comment
;
The symmetry employed for this shelxl refinement is uniquely defined
by the following loop, which should always be used as a source of
symmetry information in preference to the above space-group names.
They are only intended as comments.
;
_shelx_estimated_absorpt_t_max 0.893
_shelx_estimated_absorpt_t_min 0.882
_olex2_refinement_description
;
1. Fixed Uiso
 At 1.2 times of:
  All C(H) groups
 At 1.5 times of:
  All C(H,H,H) groups, All O(H) groups
2.a Aromatic/amide H refined with riding coordinates:
 C20(H20), C37(H37), C16(H16), C19(H19), C22(H22), C28(H28), C55(H55),
 C25(H25), C29(H29), C35(H35), C21(H21), C34(H34), C38(H38), C5(H5), C13(H13),
 C27(H27), C59(H59), C4(H4A), C43(H43), C26(H26), C41(H41), C31(H31), C32(H32),
 C44(H44), C33(H33), C49(H49), C6(H6), C56(H56), C58(H58), C39(H39), C15(H15),
 C40(H40), C14(H14), C45(H45), C53(H53), C57(H57), C50(H50), C52(H52), C47(H47),
  C51(H51), C46(H46)
2.b Idealised Me refined as rotating group:
 C9(H9A,H9B,H9C), C1(H1A,H1B,H1C)
2.c Idealised tetrahedral OH refined as rotating group:
 O3(H3), O4(H4)
;
_smtbx_masks_void_probe_radius 1.2
_smtbx_masks_void_truncation_radius 1.2
_olex2_submission_special_instructions 'No special instructions were received'

loop_
_space_group_symop_operation_xyz
'x, y, z'
'-x, y+1/2, -z+1/2'
'-x, -y, -z'
'x, -y-1/2, z-1/2'

loop_
_atom_site_label
_atom_site_type_symbol
_atom_site_fract_x
_atom_site_fract_y
_atom_site_fract_z
_atom_site_U_iso_or_equiv
_atom_site_adp_type
_atom_site_occupancy
_atom_site_site_symmetry_order
_atom_site_calc_flag
_atom_site_refinement_flags_posn
_atom_site_refinement_flags_adp
_atom_site_refinement_flags_occupancy
_atom_site_disorder_assembly
_atom_site_disorder_group
Gd1 Gd 0.73878(2) 0.80410(2) 0.26282(2) 0.01698(5) Uani 1 1 d . . . . .
P2 P 0.50737(7) 0.77621(4) 0.33409(3) 0.01681(15) Uani 1 1 d . . . . .
P1 P 0.85266(7) 0.68356(4) 0.16496(3) 0.01764(16) Uani 1 1 d . . . . .
O8 O 0.60771(18) 0.80033(11) 0.31781(10) 0.0208(4) Uani 1 1 d . . . . .
O5 O 0.66014(19) 0.92734(11) 0.26558(9) 0.0240(5) Uani 1 1 d . . . . .
O9 O 0.82065(19) 0.72452(11) 0.21155(9) 0.0219(5) Uani 1 1 d . . . . .
O7 O 0.6648(2) 0.98532(12) 0.34441(11) 0.0312(6) Uani 1 1 d . . . . .
O2 O 0.58163(19) 0.77626(12) 0.19208(9) 0.0226(5) Uani 1 1 d . . . . .
O3 O 1.0507(2) 0.61484(13) 0.40848(11) 0.0309(6) Uani 1 1 d . . . . .
H3 H 1.039669 0.653577 0.390949 0.046 Uiso 1 1 calc R U . . .
O6 O 0.77798(19) 0.89905(11) 0.34224(10) 0.0245(5) Uani 1 1 d . . . . .
O1 O 0.75793(18) 0.69825(11) 0.31640(9) 0.0215(5) Uani 1 1 d . . . . .
O4 O 0.4788(2) 0.88976(15) 0.03815(11) 0.0409(7) Uani 1 1 d . . . . .
H4 H 0.539573 0.889650 0.060726 0.061 Uiso 1 1 calc R U . . .
N6 N 0.7004(2) 0.93873(13) 0.31798(12) 0.0231(6) Uani 1 1 d . . . . .
N5 N 0.6173(2) 0.86148(14) 0.12939(11) 0.0220(6) Uani 1 1 d . . . . .
N3 N 0.8957(2) 0.87864(13) 0.24668(11) 0.0200(5) Uani 1 1 d . . . . .
N1 N 0.9377(2) 0.71857(14) 0.35777(11) 0.0208(5) Uani 1 1 d . . . . .
N2 N 0.9232(2) 0.77992(14) 0.32561(11) 0.0202(5) Uani 1 1 d . . . . .
N4 N 0.7139(2) 0.86946(13) 0.16849(11) 0.0213(5) Uani 1 1 d . . . . .
C30 C 0.4957(3) 0.68151(15) 0.33841(14) 0.0193(6) Uani 1 1 d . . . . .
C36 C 0.5008(3) 0.81345(15) 0.40205(13) 0.0189(6) Uani 1 1 d . . . . .
C48 C 0.8468(3) 0.73652(16) 0.10207(13) 0.0213(6) Uani 1 1 d . . . . .
C18 C 0.8565(3) 0.61021(16) 0.37728(13) 0.0200(6) Uani 1 1 d . . . . .
C20 C 0.7647(3) 0.50852(17) 0.40541(14) 0.0254(7) Uani 1 1 d . . . . .
H20 H 0.699953 0.484385 0.406550 0.030 Uiso 1 1 calc R U . . .
C54 C 0.9876(3) 0.64990(16) 0.18760(14) 0.0212(6) Uani 1 1 d . . . . .
C37 C 0.4128(3) 0.80327(17) 0.42688(14) 0.0243(7) Uani 1 1 d . . . . .
H37 H 0.354795 0.773875 0.408603 0.029 Uiso 1 1 calc R U . . .
C16 C 0.3765(3) 0.7535(2) 0.12113(15) 0.0303(8) Uani 1 1 d . . . . .
H16 H 0.398633 0.725674 0.154659 0.036 Uiso 1 1 calc R U . . .
C19 C 0.7615(3) 0.57265(16) 0.37720(13) 0.0225(7) Uani 1 1 d . . . . .
H19 H 0.694358 0.591500 0.357543 0.027 Uiso 1 1 calc R U . . .
C24 C 0.3922(3) 0.80659(16) 0.28187(13) 0.0189(6) Uani 1 1 d . . . . .
C22 C 0.9583(3) 0.51531(18) 0.43164(14) 0.0275(7) Uani 1 1 d . . . . .
H22 H 1.025286 0.494346 0.449139 0.033 Uiso 1 1 calc R U . . .
C23 C 0.9557(3) 0.58145(17) 0.40571(13) 0.0230(7) Uani 1 1 d . . . . .
C3 C 0.9895(3) 0.87905(16) 0.28541(14) 0.0227(7) Uani 1 1 d . . . . .
C28 C 0.2122(3) 0.79468(18) 0.22428(15) 0.0279(7) Uani 1 1 d . . . . .
H28 H 0.147127 0.768577 0.213672 0.033 Uiso 1 1 calc R U . . .
C42 C 0.7667(3) 0.60770(16) 0.14583(14) 0.0228(7) Uani 1 1 d . . . . .
C55 C 1.0342(3) 0.64928(16) 0.24595(14) 0.0234(7) Uani 1 1 d . . . . .
H55 H 0.997285 0.669149 0.272358 0.028 Uiso 1 1 calc R U . . .
C25 C 0.4008(3) 0.87247(17) 0.25609(15) 0.0263(7) Uani 1 1 d . . . . .
H25 H 0.465039 0.899391 0.266996 0.032 Uiso 1 1 calc R U . . .
C29 C 0.2973(3) 0.76781(17) 0.26594(14) 0.0242(7) Uani 1 1 d . . . . .
H29 H 0.290645 0.723361 0.283323 0.029 Uiso 1 1 calc R U . . .
C35 C 0.4924(3) 0.64622(16) 0.38925(14) 0.0231(7) Uani 1 1 d . . . . .
H35 H 0.496631 0.672544 0.423380 0.028 Uiso 1 1 calc R U . . .
C11 C 0.4480(3) 0.80230(17) 0.10667(14) 0.0234(6) Uani 1 1 d . . . . .
C10 C 0.5556(3) 0.81224(16) 0.14625(13) 0.0209(6) Uani 1 1 d . . . . .
C21 C 0.8631(3) 0.47990(18) 0.43196(14) 0.0281(7) Uani 1 1 d . . . . .
H21 H 0.865571 0.435417 0.450681 0.034 Uiso 1 1 calc R U . . .
C34 C 0.4831(3) 0.57265(17) 0.39007(15) 0.0277(7) Uani 1 1 d . . . . .
H34 H 0.481757 0.548783 0.424697 0.033 Uiso 1 1 calc R U . . .
C38 C 0.4105(3) 0.83615(19) 0.47812(15) 0.0320(8) Uani 1 1 d . . . . .
H38 H 0.351302 0.828567 0.495253 0.038 Uiso 1 1 calc R U . . .
C5 C 1.0531(3) 0.97662(18) 0.23956(16) 0.0304(8) Uani 1 1 d . . . . .
H5 H 1.106155 1.011411 0.238086 0.036 Uiso 1 1 calc R U . . .
C13 C 0.3107(3) 0.8334(2) 0.02258(16) 0.0352(9) Uani 1 1 d . . . . .
H13 H 0.287618 0.860334 -0.011387 0.042 Uiso 1 1 calc R U . . .
C27 C 0.2217(3) 0.85866(19) 0.19846(14) 0.0275(7) Uani 1 1 d . . . . .
H27 H 0.164020 0.875986 0.169455 0.033 Uiso 1 1 calc R U . . .
C59 C 1.0436(3) 0.62237(18) 0.14863(15) 0.0279(7) Uani 1 1 d . . . . .
H59 H 1.012770 0.624207 0.108772 0.033 Uiso 1 1 calc R U . . .
C4 C 1.0694(3) 0.92883(18) 0.28339(15) 0.0277(7) Uani 1 1 d . . . . .
H4A H 1.134226 0.929445 0.312099 0.033 Uiso 1 1 calc R U . . .
C43 C 0.7849(3) 0.55755(18) 0.10630(15) 0.0294(8) Uani 1 1 d . . . . .
H43 H 0.842810 0.563694 0.088020 0.035 Uiso 1 1 calc R U . . .
C7 C 0.8806(3) 0.92422(16) 0.20201(14) 0.0225(7) Uani 1 1 d . . . . .
C26 C 0.3157(3) 0.89795(18) 0.21484(15) 0.0298(8) Uani 1 1 d . . . . .
H26 H 0.321428 0.942593 0.197546 0.036 Uiso 1 1 calc R U . . .
C41 C 0.5849(3) 0.85666(17) 0.42887(14) 0.0249(7) Uani 1 1 d . . . . .
H41 H 0.644956 0.863420 0.412280 0.030 Uiso 1 1 calc R U . . .
C31 C 0.4904(3) 0.64217(16) 0.28863(14) 0.0219(6) Uani 1 1 d . . . . .
H31 H 0.493770 0.665640 0.254113 0.026 Uiso 1 1 calc R U . . .
C32 C 0.4802(3) 0.56879(17) 0.28926(15) 0.0249(7) Uani 1 1 d . . . . .
H32 H 0.476284 0.542164 0.255309 0.030 Uiso 1 1 calc R U . . .
C44 C 0.7185(3) 0.49889(18) 0.09367(15) 0.0316(8) Uani 1 1 d . . . . .
H44 H 0.730493 0.464985 0.066577 0.038 Uiso 1 1 calc R U . . .
C33 C 0.4758(3) 0.53472(17) 0.34014(15) 0.0277(7) Uani 1 1 d . . . . .
H33 H 0.467700 0.484723 0.340503 0.033 Uiso 1 1 calc R U . . .
C8 C 0.7791(3) 0.91748(16) 0.15812(14) 0.0211(6) Uani 1 1 d . . . . .
C9 C 0.7576(3) 0.96488(18) 0.10663(15) 0.0285(7) Uani 1 1 d . . . . .
H9A H 0.692819 0.948701 0.079398 0.043 Uiso 1 1 calc R U . . .
H9B H 0.818939 0.963323 0.088513 0.043 Uiso 1 1 calc R U . . .
H9C H 0.746930 1.013555 0.118377 0.043 Uiso 1 1 calc R U . . .
C49 C 0.9353(3) 0.77679(18) 0.09670(15) 0.0293(8) Uani 1 1 d . . . . .
H49 H 1.001676 0.772407 0.123969 0.035 Uiso 1 1 calc R U . . .
C12 C 0.4147(3) 0.84238(19) 0.05592(15) 0.0309(8) Uani 1 1 d . . . . .
C6 C 0.9599(3) 0.97432(17) 0.19754(16) 0.0271(7) Uani 1 1 d . . . . .
H6 H 0.949183 1.006020 0.166056 0.033 Uiso 1 1 calc R U . . .
C2 C 1.0059(3) 0.82026(17) 0.32807(14) 0.0231(7) Uani 1 1 d . . . . .
C56 C 1.1354(3) 0.61931(17) 0.26514(15) 0.0276(7) Uani 1 1 d . . . . .
H56 H 1.167368 0.618364 0.304893 0.033 Uiso 1 1 calc R U . . .
C58 C 1.1439(3) 0.59254(19) 0.16849(17) 0.0325(8) Uani 1 1 d . . . . .
H58 H 1.181334 0.573160 0.142116 0.039 Uiso 1 1 calc R U . . .
C17 C 0.8470(3) 0.68027(16) 0.34773(13) 0.0197(6) Uani 1 1 d . . . . .
C39 C 0.4937(4) 0.8799(2) 0.50444(15) 0.0373(9) Uani 1 1 d . . . . .
H39 H 0.490946 0.902990 0.539199 0.045 Uiso 1 1 calc R U . . .
C1 C 1.1144(3) 0.8068(2) 0.36552(17) 0.0363(9) Uani 1 1 d . . . . .
H1A H 1.107726 0.774199 0.396261 0.054 Uiso 1 1 calc R U . . .
H1B H 1.145547 0.851605 0.382065 0.054 Uiso 1 1 calc R U . . .
H1C H 1.161160 0.785748 0.342818 0.054 Uiso 1 1 calc R U . . .
C15 C 0.2741(3) 0.7450(2) 0.08759(16) 0.0354(9) Uani 1 1 d . . . . .
H15 H 0.226503 0.711426 0.098017 0.042 Uiso 1 1 calc R U . . .
C40 C 0.5817(3) 0.89026(19) 0.48016(15) 0.0348(9) Uani 1 1 d . . . . .
H40 H 0.639174 0.920049 0.498424 0.042 Uiso 1 1 calc R U . . .
C14 C 0.2411(3) 0.7854(2) 0.03880(16) 0.0341(8) Uani 1 1 d . . . . .
H14 H 0.170122 0.780290 0.016205 0.041 Uiso 1 1 calc R U . . .
C45 C 0.6354(4) 0.4901(2) 0.12057(17) 0.0421(10) Uani 1 1 d . . . . .
H45 H 0.590302 0.449621 0.112165 0.050 Uiso 1 1 calc R U . . .
C53 C 0.7499(3) 0.74337(18) 0.06263(15) 0.0299(8) Uani 1 1 d . . . . .
H53 H 0.689824 0.715742 0.066454 0.036 Uiso 1 1 calc R U . . .
C57 C 1.1903(3) 0.59060(17) 0.22642(17) 0.0302(8) Uani 1 1 d . . . . .
H57 H 1.259146 0.569841 0.239748 0.036 Uiso 1 1 calc R U . . .
C50 C 0.9257(4) 0.8233(2) 0.05123(18) 0.0399(10) Uani 1 1 d . . . . .
H50 H 0.986118 0.850271 0.046936 0.048 Uiso 1 1 calc R U . . .
C52 C 0.7405(4) 0.7905(2) 0.01753(16) 0.0391(9) Uani 1 1 d . . . . .
H52 H 0.674021 0.795508 -0.009540 0.047 Uiso 1 1 calc R U . . .
C47 C 0.6828(4) 0.5978(2) 0.17258(19) 0.0442(11) Uani 1 1 d . . . . .
H47 H 0.670287 0.631123 0.199947 0.053 Uiso 1 1 calc R U . . .
C51 C 0.8293(4) 0.8306(2) 0.01228(16) 0.0381(9) Uani 1 1 d . . . . .
H51 H 0.823183 0.863107 -0.018433 0.046 Uiso 1 1 calc R U . . .
C46 C 0.6167(4) 0.5387(3) 0.1592(2) 0.0583(14) Uani 1 1 d . . . . .
H46 H 0.558229 0.532165 0.177100 0.070 Uiso 1 1 calc R U . . .

loop_
_atom_site_aniso_label
_atom_site_aniso_U_11
_atom_site_aniso_U_22
_atom_site_aniso_U_33
_atom_site_aniso_U_23
_atom_site_aniso_U_13
_atom_site_aniso_U_12
Gd1 0.01862(8) 0.01129(7) 0.02125(8) 0.00053(6) 0.00494(6) 0.00012(6)
P2 0.0191(4) 0.0113(3) 0.0204(4) 0.0000(3) 0.0053(3) -0.0005(3)
P1 0.0210(4) 0.0120(3) 0.0198(4) -0.0005(3) 0.0043(3) 0.0001(3)
O8 0.0226(12) 0.0140(10) 0.0269(11) 0.0013(9) 0.0078(9) 0.0000(9)
O5 0.0303(13) 0.0159(10) 0.0260(11) 0.0020(9) 0.0070(10) 0.0006(9)
O9 0.0267(13) 0.0171(10) 0.0221(11) -0.0027(9) 0.0060(10) 0.0009(9)
O7 0.0402(15) 0.0165(11) 0.0426(14) -0.0055(10) 0.0211(12) 0.0010(10)
O2 0.0232(12) 0.0203(11) 0.0227(11) 0.0030(9) 0.0020(9) -0.0020(9)
O3 0.0253(13) 0.0320(14) 0.0353(14) 0.0107(11) 0.0067(11) 0.0039(10)
O6 0.0252(13) 0.0181(11) 0.0296(12) -0.0015(9) 0.0048(10) 0.0007(9)
O1 0.0207(11) 0.0183(10) 0.0252(11) 0.0056(9) 0.0043(9) 0.0017(9)
O4 0.0449(18) 0.0379(15) 0.0349(15) 0.0119(12) -0.0013(13) -0.0011(13)
N6 0.0260(15) 0.0113(11) 0.0340(15) 0.0013(11) 0.0111(12) -0.0046(11)
N5 0.0232(14) 0.0175(13) 0.0244(13) 0.0006(10) 0.0035(11) 0.0015(11)
N3 0.0231(14) 0.0142(12) 0.0241(13) -0.0019(10) 0.0082(11) -0.0007(10)
N1 0.0242(14) 0.0182(12) 0.0198(13) -0.0005(10) 0.0045(11) -0.0007(11)
N2 0.0243(14) 0.0164(12) 0.0206(13) -0.0016(10) 0.0063(11) 0.0021(10)
N4 0.0243(14) 0.0148(12) 0.0249(13) -0.0005(10) 0.0061(11) 0.0005(11)
C30 0.0190(15) 0.0116(13) 0.0264(15) 0.0009(11) 0.0033(12) 0.0004(11)
C36 0.0215(16) 0.0159(14) 0.0185(14) 0.0039(11) 0.0028(12) 0.0007(12)
C48 0.0281(18) 0.0154(14) 0.0208(15) -0.0011(12) 0.0065(13) -0.0011(12)
C18 0.0266(17) 0.0165(14) 0.0164(14) -0.0006(11) 0.0041(12) 0.0039(12)
C20 0.0319(19) 0.0185(15) 0.0249(16) -0.0014(13) 0.0047(14) -0.0015(13)
C54 0.0231(17) 0.0120(13) 0.0276(16) -0.0005(12) 0.0041(13) 0.0004(12)
C37 0.0274(17) 0.0196(15) 0.0278(16) 0.0006(13) 0.0103(14) 0.0000(13)
C16 0.0297(19) 0.037(2) 0.0226(16) -0.0037(15) 0.0024(14) -0.0006(15)
C19 0.0284(18) 0.0161(14) 0.0215(15) -0.0002(12) 0.0026(13) 0.0018(13)
C24 0.0197(15) 0.0174(14) 0.0197(14) -0.0013(12) 0.0047(12) -0.0007(12)
C22 0.034(2) 0.0255(17) 0.0239(16) 0.0080(13) 0.0075(14) 0.0097(15)
C23 0.0246(17) 0.0236(16) 0.0213(15) -0.0014(13) 0.0060(13) 0.0036(13)
C3 0.0259(17) 0.0146(14) 0.0285(16) -0.0046(13) 0.0080(14) -0.0001(12)
C28 0.0242(18) 0.0297(18) 0.0269(16) 0.0000(14) -0.0001(14) -0.0040(14)
C42 0.0273(18) 0.0141(14) 0.0254(16) 0.0012(12) 0.0025(13) -0.0019(12)
C55 0.0271(18) 0.0144(14) 0.0286(17) 0.0003(12) 0.0062(14) -0.0009(12)
C25 0.0285(18) 0.0170(15) 0.0321(17) 0.0025(13) 0.0042(14) -0.0016(13)
C29 0.0267(18) 0.0185(15) 0.0261(16) 0.0003(13) 0.0032(14) -0.0008(13)
C35 0.0250(17) 0.0169(14) 0.0268(16) 0.0005(12) 0.0049(13) -0.0017(12)
C11 0.0247(17) 0.0223(15) 0.0227(15) -0.0037(13) 0.0047(13) 0.0045(13)
C10 0.0250(17) 0.0164(14) 0.0219(15) -0.0034(12) 0.0063(13) 0.0040(12)
C21 0.041(2) 0.0192(15) 0.0260(16) 0.0038(13) 0.0112(15) 0.0042(14)
C34 0.0275(18) 0.0197(16) 0.0353(18) 0.0060(14) 0.0058(15) -0.0003(13)
C38 0.045(2) 0.0267(18) 0.0294(18) 0.0028(15) 0.0187(17) 0.0017(16)
C5 0.032(2) 0.0170(15) 0.045(2) -0.0028(14) 0.0142(17) -0.0069(14)
C13 0.038(2) 0.035(2) 0.0271(18) -0.0044(15) -0.0038(16) 0.0103(17)
C27 0.0250(18) 0.0311(18) 0.0238(16) 0.0010(14) 0.0000(14) 0.0057(14)
C59 0.0283(19) 0.0260(17) 0.0296(17) -0.0037(14) 0.0070(15) 0.0047(14)
C4 0.0239(18) 0.0233(16) 0.0365(19) -0.0059(14) 0.0085(15) -0.0041(13)
C43 0.034(2) 0.0213(16) 0.0301(17) -0.0027(14) 0.0007(15) -0.0002(14)
C7 0.0292(18) 0.0146(14) 0.0265(16) -0.0002(12) 0.0123(14) 0.0004(13)
C26 0.034(2) 0.0214(16) 0.0325(18) 0.0088(14) 0.0046(15) 0.0016(14)
C41 0.0268(18) 0.0207(15) 0.0248(16) 0.0004(13) 0.0010(14) -0.0004(13)
C31 0.0239(17) 0.0149(14) 0.0271(16) 0.0037(12) 0.0064(13) 0.0020(12)
C32 0.0223(17) 0.0177(15) 0.0342(18) -0.0056(13) 0.0055(14) -0.0010(12)
C44 0.038(2) 0.0198(16) 0.0311(18) -0.0006(14) -0.0055(16) -0.0001(15)
C33 0.0272(18) 0.0130(14) 0.041(2) 0.0001(13) 0.0041(15) -0.0010(13)
C8 0.0250(17) 0.0147(14) 0.0261(15) -0.0005(12) 0.0110(13) 0.0006(12)
C9 0.032(2) 0.0221(16) 0.0327(18) 0.0086(14) 0.0104(15) 0.0033(14)
C49 0.032(2) 0.0233(16) 0.0338(19) 0.0046(14) 0.0100(16) -0.0042(14)
C12 0.040(2) 0.0245(17) 0.0268(17) -0.0016(14) 0.0043(16) 0.0048(15)
C6 0.033(2) 0.0160(15) 0.0371(19) 0.0016(14) 0.0169(16) -0.0009(14)
C2 0.0252(17) 0.0209(15) 0.0235(15) -0.0027(12) 0.0062(13) -0.0011(13)
C56 0.0273(18) 0.0189(15) 0.0339(18) 0.0045(14) 0.0011(15) -0.0030(13)
C58 0.029(2) 0.0257(17) 0.044(2) -0.0040(16) 0.0121(17) 0.0042(15)
C17 0.0244(17) 0.0168(14) 0.0178(14) -0.0036(11) 0.0045(12) 0.0052(12)
C39 0.064(3) 0.0297(18) 0.0187(16) -0.0021(14) 0.0104(17) 0.0042(19)
C1 0.0255(19) 0.041(2) 0.040(2) 0.0021(17) 0.0019(16) -0.0064(17)
C15 0.029(2) 0.044(2) 0.0335(19) -0.0086(17) 0.0076(16) -0.0046(17)
C40 0.046(2) 0.0268(18) 0.0254(17) -0.0040(14) -0.0033(16) -0.0019(16)
C14 0.0241(19) 0.043(2) 0.0321(19) -0.0129(16) 0.0006(15) 0.0063(16)
C45 0.061(3) 0.0258(19) 0.037(2) 0.0009(16) 0.006(2) -0.0213(19)
C53 0.033(2) 0.0243(17) 0.0298(18) 0.0030(14) 0.0017(15) -0.0034(14)
C57 0.0214(17) 0.0147(15) 0.052(2) 0.0020(15) 0.0025(16) 0.0020(13)
C50 0.051(3) 0.0275(18) 0.048(2) 0.0111(17) 0.024(2) -0.0012(18)
C52 0.049(3) 0.034(2) 0.0278(18) 0.0042(16) -0.0037(17) 0.0046(18)
C47 0.056(3) 0.033(2) 0.051(2) -0.0155(18) 0.028(2) -0.024(2)
C51 0.060(3) 0.0301(19) 0.0287(18) 0.0108(16) 0.0191(19) 0.0054(19)
C46 0.069(3) 0.053(3) 0.065(3) -0.019(2) 0.040(3) -0.039(3)

loop_
_atom_type_symbol
_atom_type_description
_atom_type_scat_dispersion_real
_atom_type_scat_dispersion_imag
_atom_type_scat_source
C C 0.0033 0.0016 'International Tables Vol C Tables 4.2.6.8 and 6.1.1.4'
H H 0.0000 0.0000 'International Tables Vol C Tables 4.2.6.8 and 6.1.1.4'
Gd Gd -0.1653 3.9035 'International Tables Vol C Tables 4.2.6.8 and 6.1.1.4'
N N 0.0061 0.0033 'International Tables Vol C Tables 4.2.6.8 and 6.1.1.4'
O O 0.0106 0.0060 'International Tables Vol C Tables 4.2.6.8 and 6.1.1.4'
P P 0.1023 0.0942 'International Tables Vol C Tables 4.2.6.8 and 6.1.1.4'

loop_
_geom_angle_atom_site_label_1
_geom_angle_atom_site_label_2
_geom_angle_atom_site_label_3
_geom_angle
_geom_angle_site_symmetry_1
_geom_angle_site_symmetry_3
_geom_angle_publ_flag
O8 Gd1 O5 71.20(7) . . ?
O8 Gd1 O2 78.58(8) . . ?
O8 Gd1 O6 69.53(7) . . ?
O8 Gd1 O1 70.58(7) . . ?
O8 Gd1 N6 64.14(7) . . ?
O8 Gd1 N3 141.69(8) . . ?
O8 Gd1 N2 110.08(8) . . ?
O8 Gd1 N4 123.68(8) . . ?
O5 Gd1 O6 49.97(7) . . ?
O5 Gd1 N6 25.17(7) . . ?
O5 Gd1 N3 80.08(8) . . ?
O9 Gd1 O8 137.41(7) . . ?
O9 Gd1 O5 146.09(7) . . ?
O9 Gd1 O2 83.53(8) . . ?
O9 Gd1 O6 143.25(8) . . ?
O9 Gd1 O1 74.90(8) . . ?
O9 Gd1 N6 158.23(8) . . ?
O9 Gd1 N3 79.23(8) . . ?
O9 Gd1 N2 74.39(8) . . ?
O9 Gd1 N4 79.74(8) . . ?
O2 Gd1 O5 86.93(8) . . ?
O2 Gd1 O6 132.27(8) . . ?
O2 Gd1 N6 108.15(8) . . ?
O2 Gd1 N3 125.39(8) . . ?
O2 Gd1 N2 155.01(8) . . ?
O2 Gd1 N4 63.54(8) . . ?
O6 Gd1 N6 25.42(7) . . ?
O1 Gd1 O5 138.93(7) . . ?
O1 Gd1 O2 99.73(8) . . ?
O1 Gd1 O6 101.89(7) . . ?
O1 Gd1 N6 119.37(8) . . ?
O1 Gd1 N3 124.23(8) . . ?
O1 Gd1 N2 63.60(8) . . ?
O1 Gd1 N4 151.16(8) . . ?
N3 Gd1 O6 72.66(8) . . ?
N3 Gd1 N6 79.04(8) . . ?
N2 Gd1 O5 117.97(8) . . ?
N2 Gd1 O6 71.76(8) . . ?
N2 Gd1 N6 96.56(8) . . ?
N2 Gd1 N3 62.17(9) . . ?
N2 Gd1 N4 122.05(9) . . ?
N4 Gd1 O5 66.91(8) . . ?
N4 Gd1 O6 106.65(8) . . ?
N4 Gd1 N6 88.99(8) . . ?
N4 Gd1 N3 62.55(9) . . ?
O8 P2 C30 113.93(14) . . ?
O8 P2 C36 109.77(14) . . ?
O8 P2 C24 109.60(14) . . ?
C36 P2 C30 108.35(14) . . ?
C36 P2 C24 108.05(14) . . ?
C24 P2 C30 106.97(15) . . ?
O9 P1 C48 112.08(14) . . ?
O9 P1 C54 111.26(14) . . ?
O9 P1 C42 110.41(15) . . ?
C48 P1 C54 107.71(15) . . ?
C48 P1 C42 108.74(15) . . ?
C42 P1 C54 106.43(15) . . ?
P2 O8 Gd1 156.46(14) . . ?
N6 O5 Gd1 96.18(17) . . ?
P1 O9 Gd1 163.95(14) . . ?
C10 O2 Gd1 120.9(2) . . ?
C23 O3 H3 109.5 . . ?
N6 O6 Gd1 94.00(17) . . ?
C17 O1 Gd1 121.5(2) . . ?
C12 O4 H4 109.5 . . ?
O5 N6 Gd1 58.65(14) . . ?
O5 N6 O6 117.0(3) . . ?
O7 N6 Gd1 164.4(2) . . ?
O7 N6 O5 121.4(3) . . ?
O7 N6 O6 121.6(3) . . ?
O6 N6 Gd1 60.58(14) . . ?
C10 N5 N4 111.5(3) . . ?
C3 N3 Gd1 120.5(2) . . ?
C3 N3 C7 119.4(3) . . ?
C7 N3 Gd1 119.7(2) . . ?
C17 N1 N2 110.5(3) . . ?
N1 N2 Gd1 118.21(19) . . ?
C2 N2 Gd1 124.1(2) . . ?
C2 N2 N1 117.6(3) . . ?
N5 N4 Gd1 117.81(19) . . ?
C8 N4 Gd1 123.9(2) . . ?
C8 N4 N5 117.5(3) . . ?
C35 C30 P2 122.8(2) . . ?
C31 C30 P2 117.9(2) . . ?
C31 C30 C35 119.3(3) . . ?
C37 C36 P2 122.7(2) . . ?
C41 C36 P2 117.5(2) . . ?
C41 C36 C37 119.7(3) . . ?
C49 C48 P1 120.1(3) . . ?
C53 C48 P1 119.2(3) . . ?
C53 C48 C49 120.3(3) . . ?
C19 C18 C23 119.3(3) . . ?
C19 C18 C17 118.0(3) . . ?
C23 C18 C17 122.7(3) . . ?
C19 C20 H20 120.3 . . ?
C19 C20 C21 119.3(3) . . ?
C21 C20 H20 120.3 . . ?
C55 C54 P1 117.9(2) . . ?
C55 C54 C59 120.2(3) . . ?
C59 C54 P1 121.9(3) . . ?
C36 C37 H37 120.1 . . ?
C38 C37 C36 119.9(3) . . ?
C38 C37 H37 120.1 . . ?
C11 C16 H16 119.4 . . ?
C15 C16 H16 119.4 . . ?
C15 C16 C11 121.2(3) . . ?
C18 C19 H19 119.6 . . ?
C20 C19 C18 120.8(3) . . ?
C20 C19 H19 119.6 . . ?
C25 C24 P2 117.1(2) . . ?
C29 C24 P2 123.2(2) . . ?
C29 C24 C25 119.7(3) . . ?
C23 C22 H22 119.9 . . ?
C21 C22 H22 119.9 . . ?
C21 C22 C23 120.1(3) . . ?
O3 C23 C18 122.9(3) . . ?
O3 C23 C22 117.7(3) . . ?
C22 C23 C18 119.4(3) . . ?
N3 C3 C4 121.7(3) . . ?
N3 C3 C2 115.9(3) . . ?
C4 C3 C2 122.3(3) . . ?
C29 C28 H28 119.7 . . ?
C27 C28 H28 119.7 . . ?
C27 C28 C29 120.5(3) . . ?
C43 C42 P1 121.8(3) . . ?
C47 C42 P1 118.8(3) . . ?
C47 C42 C43 119.3(3) . . ?
C54 C55 H55 120.3 . . ?
C56 C55 C54 119.4(3) . . ?
C56 C55 H55 120.3 . . ?
C24 C25 H25 120.1 . . ?
C26 C25 C24 119.8(3) . . ?
C26 C25 H25 120.1 . . ?
C24 C29 C28 119.6(3) . . ?
C24 C29 H29 120.2 . . ?
C28 C29 H29 120.2 . . ?
C30 C35 H35 119.8 . . ?
C34 C35 C30 120.4(3) . . ?
C34 C35 H35 119.8 . . ?
C16 C11 C10 118.9(3) . . ?
C16 C11 C12 118.8(3) . . ?
C12 C11 C10 122.3(3) . . ?
O2 C10 N5 125.2(3) . . ?
O2 C10 C11 120.4(3) . . ?
N5 C10 C11 114.4(3) . . ?
C20 C21 C22 121.0(3) . . ?
C20 C21 H21 119.5 . . ?
C22 C21 H21 119.5 . . ?
C35 C34 H34 120.2 . . ?
C33 C34 C35 119.5(3) . . ?
C33 C34 H34 120.2 . . ?
C37 C38 H38 119.8 . . ?
C39 C38 C37 120.3(3) . . ?
C39 C38 H38 119.8 . . ?
C4 C5 H5 120.0 . . ?
C4 C5 C6 120.0(3) . . ?
C6 C5 H5 120.0 . . ?
C12 C13 H13 119.8 . . ?
C14 C13 H13 119.8 . . ?
C14 C13 C12 120.4(4) . . ?
C28 C27 H27 120.0 . . ?
C28 C27 C26 120.0(3) . . ?
C26 C27 H27 120.0 . . ?
C54 C59 H59 120.2 . . ?
C58 C59 C54 119.6(3) . . ?
C58 C59 H59 120.2 . . ?
C3 C4 H4A 120.4 . . ?
C5 C4 C3 119.1(3) . . ?
C5 C4 H4A 120.4 . . ?
C42 C43 H43 119.9 . . ?
C44 C43 C42 120.2(4) . . ?
C44 C43 H43 119.9 . . ?
N3 C7 C8 117.0(3) . . ?
N3 C7 C6 120.7(3) . . ?
C6 C7 C8 122.2(3) . . ?
C25 C26 C27 120.4(3) . . ?
C25 C26 H26 119.8 . . ?
C27 C26 H26 119.8 . . ?
C36 C41 H41 119.9 . . ?
C36 C41 C40 120.2(3) . . ?
C40 C41 H41 119.9 . . ?
C30 C31 H31 119.8 . . ?
C32 C31 C30 120.4(3) . . ?
C32 C31 H31 119.8 . . ?
C31 C32 H32 120.3 . . ?
C31 C32 C33 119.4(3) . . ?
C33 C32 H32 120.3 . . ?
C43 C44 H44 120.2 . . ?
C45 C44 C43 119.6(4) . . ?
C45 C44 H44 120.2 . . ?
C34 C33 C32 120.9(3) . . ?
C34 C33 H33 119.5 . . ?
C32 C33 H33 119.5 . . ?
N4 C8 C7 114.9(3) . . ?
N4 C8 C9 124.9(3) . . ?
C7 C8 C9 120.2(3) . . ?
C8 C9 H9A 109.5 . . ?
C8 C9 H9B 109.5 . . ?
C8 C9 H9C 109.5 . . ?
H9A C9 H9B 109.5 . . ?
H9A C9 H9C 109.5 . . ?
H9B C9 H9C 109.5 . . ?
C48 C49 H49 120.3 . . ?
C50 C49 C48 119.4(4) . . ?
C50 C49 H49 120.3 . . ?
O4 C12 C11 122.8(3) . . ?
O4 C12 C13 117.8(3) . . ?
C13 C12 C11 119.3(4) . . ?
C5 C6 C7 118.9(3) . . ?
C5 C6 H6 120.5 . . ?
C7 C6 H6 120.5 . . ?
N2 C2 C3 114.9(3) . . ?
N2 C2 C1 124.4(3) . . ?
C3 C2 C1 120.5(3) . . ?
C55 C56 H56 119.8 . . ?
C55 C56 C57 120.5(3) . . ?
C57 C56 H56 119.8 . . ?
C59 C58 H58 119.7 . . ?
C59 C58 C57 120.7(3) . . ?
C57 C58 H58 119.7 . . ?
O1 C17 N1 126.1(3) . . ?
O1 C17 C18 119.2(3) . . ?
N1 C17 C18 114.7(3) . . ?
C38 C39 H39 119.9 . . ?
C38 C39 C40 120.2(3) . . ?
C40 C39 H39 119.9 . . ?
C2 C1 H1A 109.5 . . ?
C2 C1 H1B 109.5 . . ?
C2 C1 H1C 109.5 . . ?
H1A C1 H1B 109.5 . . ?
H1A C1 H1C 109.5 . . ?
H1B C1 H1C 109.5 . . ?
C16 C15 H15 120.1 . . ?
C16 C15 C14 119.8(4) . . ?
C14 C15 H15 120.1 . . ?
C41 C40 H40 120.2 . . ?
C39 C40 C41 119.7(4) . . ?
C39 C40 H40 120.2 . . ?
C13 C14 H14 119.7 . . ?
C15 C14 C13 120.5(4) . . ?
C15 C14 H14 119.7 . . ?
C44 C45 H45 119.6 . . ?
C46 C45 C44 120.8(4) . . ?
C46 C45 H45 119.6 . . ?
C48 C53 H53 120.0 . . ?
C48 C53 C52 120.1(4) . . ?
C52 C53 H53 120.0 . . ?
C56 C57 H57 120.2 . . ?
C58 C57 C56 119.7(3) . . ?
C58 C57 H57 120.2 . . ?
C49 C50 H50 119.8 . . ?
C51 C50 C49 120.4(4) . . ?
C51 C50 H50 119.8 . . ?
C53 C52 H52 120.3 . . ?
C53 C52 C51 119.4(4) . . ?
C51 C52 H52 120.3 . . ?
C42 C47 H47 120.1 . . ?
C42 C47 C46 119.7(4) . . ?
C46 C47 H47 120.1 . . ?
C50 C51 C52 120.5(3) . . ?
C50 C51 H51 119.8 . . ?
C52 C51 H51 119.8 . . ?
C45 C46 C47 120.3(4) . . ?
C45 C46 H46 119.8 . . ?
C47 C46 H46 119.8 . . ?

loop_
_geom_bond_atom_site_label_1
_geom_bond_atom_site_label_2
_geom_bond_distance
_geom_bond_site_symmetry_2
_geom_bond_publ_flag
Gd1 O8 2.358(2) . ?
Gd1 O5 2.542(2) . ?
Gd1 O9 2.336(2) . ?
Gd1 O2 2.377(2) . ?
Gd1 O6 2.584(2) . ?
Gd1 O1 2.360(2) . ?
Gd1 N6 2.959(3) . ?
Gd1 N3 2.550(3) . ?
Gd1 N2 2.534(3) . ?
Gd1 N4 2.537(3) . ?
P2 O8 1.494(2) . ?
P2 C30 1.799(3) . ?
P2 C36 1.797(3) . ?
P2 C24 1.798(3) . ?
P1 O9 1.492(2) . ?
P1 C48 1.799(3) . ?
P1 C54 1.802(3) . ?
P1 C42 1.800(3) . ?
O5 N6 1.266(4) . ?
O7 N6 1.231(3) . ?
O2 C10 1.272(4) . ?
O3 H3 0.8400 . ?
O3 C23 1.356(4) . ?
O6 N6 1.273(4) . ?
O1 C17 1.260(4) . ?
O4 H4 0.8400 . ?
O4 C12 1.347(5) . ?
N5 N4 1.379(4) . ?
N5 C10 1.340(4) . ?
N3 C3 1.340(4) . ?
N3 C7 1.355(4) . ?
N1 N2 1.381(4) . ?
N1 C17 1.341(4) . ?
N2 C2 1.293(4) . ?
N4 C8 1.293(4) . ?
C30 C35 1.400(4) . ?
C30 C31 1.397(4) . ?
C36 C37 1.401(4) . ?
C36 C41 1.386(4) . ?
C48 C49 1.393(5) . ?
C48 C53 1.384(5) . ?
C18 C19 1.405(5) . ?
C18 C23 1.406(5) . ?
C18 C17 1.493(4) . ?
C20 H20 0.9500 . ?
C20 C19 1.384(4) . ?
C20 C21 1.384(5) . ?
C54 C55 1.394(4) . ?
C54 C59 1.401(4) . ?
C37 H37 0.9500 . ?
C37 C38 1.385(5) . ?
C16 H16 0.9500 . ?
C16 C11 1.396(5) . ?
C16 C15 1.382(5) . ?
C19 H19 0.9500 . ?
C24 C25 1.405(4) . ?
C24 C29 1.393(4) . ?
C22 H22 0.9500 . ?
C22 C23 1.393(4) . ?
C22 C21 1.390(5) . ?
C3 C4 1.397(5) . ?
C3 C2 1.493(5) . ?
C28 H28 0.9500 . ?
C28 C29 1.396(5) . ?
C28 C27 1.376(5) . ?
C42 C43 1.397(5) . ?
C42 C47 1.382(5) . ?
C55 H55 0.9500 . ?
C55 C56 1.390(5) . ?
C25 H25 0.9500 . ?
C25 C26 1.381(5) . ?
C29 H29 0.9500 . ?
C35 H35 0.9500 . ?
C35 C34 1.395(4) . ?
C11 C10 1.496(5) . ?
C11 C12 1.416(5) . ?
C21 H21 0.9500 . ?
C34 H34 0.9500 . ?
C34 C33 1.382(5) . ?
C38 H38 0.9500 . ?
C38 C39 1.382(6) . ?
C5 H5 0.9500 . ?
C5 C4 1.367(5) . ?
C5 C6 1.377(5) . ?
C13 H13 0.9500 . ?
C13 C12 1.397(5) . ?
C13 C14 1.386(6) . ?
C27 H27 0.9500 . ?
C27 C26 1.391(5) . ?
C59 H59 0.9500 . ?
C59 C58 1.382(5) . ?
C4 H4A 0.9500 . ?
C43 H43 0.9500 . ?
C43 C44 1.386(5) . ?
C7 C8 1.480(5) . ?
C7 C6 1.408(4) . ?
C26 H26 0.9500 . ?
C41 H41 0.9500 . ?
C41 C40 1.395(5) . ?
C31 H31 0.9500 . ?
C31 C32 1.392(4) . ?
C32 H32 0.9500 . ?
C32 C33 1.394(5) . ?
C44 H44 0.9500 . ?
C44 C45 1.373(6) . ?
C33 H33 0.9500 . ?
C8 C9 1.501(4) . ?
C9 H9A 0.9800 . ?
C9 H9B 0.9800 . ?
C9 H9C 0.9800 . ?
C49 H49 0.9500 . ?
C49 C50 1.385(5) . ?
C6 H6 0.9500 . ?
C2 C1 1.494(5) . ?
C56 H56 0.9500 . ?
C56 C57 1.396(5) . ?
C58 H58 0.9500 . ?
C58 C57 1.384(5) . ?
C39 H39 0.9500 . ?
C39 C40 1.393(6) . ?
C1 H1A 0.9800 . ?
C1 H1B 0.9800 . ?
C1 H1C 0.9800 . ?
C15 H15 0.9500 . ?
C15 C14 1.382(5) . ?
C40 H40 0.9500 . ?
C14 H14 0.9500 . ?
C45 H45 0.9500 . ?
C45 C46 1.365(6) . ?
C53 H53 0.9500 . ?
C53 C52 1.387(5) . ?
C57 H57 0.9500 . ?
C50 H50 0.9500 . ?
C50 C51 1.375(6) . ?
C52 H52 0.9500 . ?
C52 C51 1.393(6) . ?
C47 H47 0.9500 . ?
C47 C46 1.393(5) . ?
C51 H51 0.9500 . ?
C46 H46 0.9500 . ?

loop_
_geom_torsion_atom_site_label_1
_geom_torsion_atom_site_label_2
_geom_torsion_atom_site_label_3
_geom_torsion_atom_site_label_4
_geom_torsion
_geom_torsion_site_symmetry_1
_geom_torsion_site_symmetry_2
_geom_torsion_site_symmetry_3
_geom_torsion_site_symmetry_4
_geom_torsion_publ_flag
Gd1 O5 N6 O7 -161.8(2) . . . . ?
Gd1 O5 N6 O6 17.1(3) . . . . ?
Gd1 O2 C10 N5 9.1(4) . . . . ?
Gd1 O2 C10 C11 -169.8(2) . . . . ?
Gd1 O6 N6 O5 -16.7(3) . . . . ?
Gd1 O6 N6 O7 162.1(2) . . . . ?
Gd1 O1 C17 N1 4.4(4) . . . . ?
Gd1 O1 C17 C18 -175.46(19) . . . . ?
Gd1 N3 C3 C4 -167.7(2) . . . . ?
Gd1 N3 C3 C2 16.4(3) . . . . ?
Gd1 N3 C7 C8 -12.3(3) . . . . ?
Gd1 N3 C7 C6 169.2(2) . . . . ?
Gd1 N2 C2 C3 -7.2(4) . . . . ?
Gd1 N2 C2 C1 179.2(3) . . . . ?
Gd1 N4 C8 C7 9.7(4) . . . . ?
Gd1 N4 C8 C9 -169.8(2) . . . . ?
P2 C30 C35 C34 179.9(3) . . . . ?
P2 C30 C31 C32 -179.4(3) . . . . ?
P2 C36 C37 C38 -177.0(3) . . . . ?
P2 C36 C41 C40 176.5(3) . . . . ?
P2 C24 C25 C26 178.7(3) . . . . ?
P2 C24 C29 C28 -178.9(3) . . . . ?
P1 C48 C49 C50 -172.8(3) . . . . ?
P1 C48 C53 C52 172.2(3) . . . . ?
P1 C54 C55 C56 175.7(2) . . . . ?
P1 C54 C59 C58 -175.4(3) . . . . ?
P1 C42 C43 C44 178.4(3) . . . . ?
P1 C42 C47 C46 -178.7(4) . . . . ?
O8 P2 C30 C35 117.2(3) . . . . ?
O8 P2 C30 C31 -62.4(3) . . . . ?
O8 P2 C36 C37 176.4(2) . . . . ?
O8 P2 C36 C41 -0.3(3) . . . . ?
O8 P2 C24 C25 -33.8(3) . . . . ?
O8 P2 C24 C29 145.5(3) . . . . ?
O9 P1 C48 C49 87.5(3) . . . . ?
O9 P1 C48 C53 -84.8(3) . . . . ?
O9 P1 C54 C55 15.7(3) . . . . ?
O9 P1 C54 C59 -166.9(3) . . . . ?
O9 P1 C42 C43 -175.0(3) . . . . ?
O9 P1 C42 C47 2.8(4) . . . . ?
N5 N4 C8 C7 179.1(2) . . . . ?
N5 N4 C8 C9 -0.3(4) . . . . ?
N3 C3 C4 C5 -2.5(5) . . . . ?
N3 C3 C2 N2 -6.2(4) . . . . ?
N3 C3 C2 C1 167.7(3) . . . . ?
N3 C7 C8 N4 2.0(4) . . . . ?
N3 C7 C8 C9 -178.5(3) . . . . ?
N3 C7 C6 C5 -0.4(5) . . . . ?
N1 N2 C2 C3 170.4(3) . . . . ?
N1 N2 C2 C1 -3.2(5) . . . . ?
N2 N1 C17 O1 -4.2(4) . . . . ?
N2 N1 C17 C18 175.7(2) . . . . ?
N4 N5 C10 O2 -0.6(4) . . . . ?
N4 N5 C10 C11 178.2(2) . . . . ?
C30 P2 O8 Gd1 50.8(4) . . . . ?
C30 P2 C36 C37 -58.6(3) . . . . ?
C30 P2 C36 C41 124.6(3) . . . . ?
C30 P2 C24 C25 -157.8(2) . . . . ?
C30 P2 C24 C29 21.5(3) . . . . ?
C30 C35 C34 C33 -0.7(5) . . . . ?
C30 C31 C32 C33 -0.3(5) . . . . ?
C36 P2 O8 Gd1 172.5(3) . . . . ?
C36 P2 C30 C35 -5.3(3) . . . . ?
C36 P2 C30 C31 175.1(3) . . . . ?
C36 P2 C24 C25 85.8(3) . . . . ?
C36 P2 C24 C29 -95.0(3) . . . . ?
C36 C37 C38 C39 1.1(5) . . . . ?
C36 C41 C40 C39 0.3(5) . . . . ?
C48 P1 O9 Gd1 33.3(6) . . . . ?
C48 P1 C54 C55 138.9(2) . . . . ?
C48 P1 C54 C59 -43.6(3) . . . . ?
C48 P1 C42 C43 61.7(3) . . . . ?
C48 P1 C42 C47 -120.6(3) . . . . ?
C48 C49 C50 C51 1.1(6) . . . . ?
C48 C53 C52 C51 0.2(6) . . . . ?
C54 P1 O9 Gd1 154.0(5) . . . . ?
C54 P1 C48 C49 -35.2(3) . . . . ?
C54 P1 C48 C53 152.5(3) . . . . ?
C54 P1 C42 C43 -54.1(3) . . . . ?
C54 P1 C42 C47 123.6(3) . . . . ?
C54 C55 C56 C57 0.5(5) . . . . ?
C54 C59 C58 C57 -1.0(5) . . . . ?
C37 C36 C41 C40 -0.4(5) . . . . ?
C37 C38 C39 C40 -1.2(6) . . . . ?
C16 C11 C10 O2 0.6(4) . . . . ?
C16 C11 C10 N5 -178.3(3) . . . . ?
C16 C11 C12 O4 -178.9(3) . . . . ?
C16 C11 C12 C13 1.6(5) . . . . ?
C16 C15 C14 C13 1.4(6) . . . . ?
C19 C18 C23 O3 -179.0(3) . . . . ?
C19 C18 C23 C22 2.1(4) . . . . ?
C19 C18 C17 O1 -11.2(4) . . . . ?
C19 C18 C17 N1 168.9(3) . . . . ?
C19 C20 C21 C22 1.3(5) . . . . ?
C24 P2 O8 Gd1 -69.0(4) . . . . ?
C24 P2 C30 C35 -121.6(3) . . . . ?
C24 P2 C30 C31 58.9(3) . . . . ?
C24 P2 C36 C37 57.0(3) . . . . ?
C24 P2 C36 C41 -119.8(3) . . . . ?
C24 C25 C26 C27 -0.3(5) . . . . ?
C23 C18 C19 C20 1.0(4) . . . . ?
C23 C18 C17 O1 170.0(3) . . . . ?
C23 C18 C17 N1 -9.9(4) . . . . ?
C23 C22 C21 C20 1.7(5) . . . . ?
C3 N3 C7 C8 175.2(3) . . . . ?
C3 N3 C7 C6 -3.4(4) . . . . ?
C28 C27 C26 C25 1.4(5) . . . . ?
C42 P1 O9 Gd1 -88.0(5) . . . . ?
C42 P1 C48 C49 -150.2(3) . . . . ?
C42 P1 C48 C53 37.5(3) . . . . ?
C42 P1 C54 C55 -104.7(3) . . . . ?
C42 P1 C54 C59 72.8(3) . . . . ?
C42 C43 C44 C45 -0.5(5) . . . . ?
C42 C47 C46 C45 1.0(8) . . . . ?
C55 C54 C59 C58 2.1(5) . . . . ?
C55 C56 C57 C58 0.5(5) . . . . ?
C25 C24 C29 C28 0.4(5) . . . . ?
C29 C24 C25 C26 -0.6(5) . . . . ?
C29 C28 C27 C26 -1.6(5) . . . . ?
C35 C30 C31 C32 1.1(5) . . . . ?
C35 C34 C33 C32 1.5(5) . . . . ?
C11 C16 C15 C14 -0.2(6) . . . . ?
C10 N5 N4 Gd1 -7.3(3) . . . . ?
C10 N5 N4 C8 -177.4(3) . . . . ?
C10 C11 C12 O4 3.3(5) . . . . ?
C10 C11 C12 C13 -176.3(3) . . . . ?
C21 C20 C19 C18 -2.7(5) . . . . ?
C21 C22 C23 O3 177.6(3) . . . . ?
C21 C22 C23 C18 -3.4(5) . . . . ?
C38 C39 C40 C41 0.5(6) . . . . ?
C27 C28 C29 C24 0.7(5) . . . . ?
C59 C54 C55 C56 -1.8(5) . . . . ?
C59 C58 C57 C56 -0.2(5) . . . . ?
C4 C3 C2 N2 177.9(3) . . . . ?
C4 C3 C2 C1 -8.2(5) . . . . ?
C4 C5 C6 C7 2.7(5) . . . . ?
C43 C42 C47 C46 -0.9(7) . . . . ?
C43 C44 C45 C46 0.6(6) . . . . ?
C7 N3 C3 C4 4.8(4) . . . . ?
C7 N3 C3 C2 -171.1(3) . . . . ?
C41 C36 C37 C38 -0.3(5) . . . . ?
C31 C30 C35 C34 -0.6(5) . . . . ?
C31 C32 C33 C34 -1.0(5) . . . . ?
C44 C45 C46 C47 -0.8(8) . . . . ?
C8 C7 C6 C5 -178.8(3) . . . . ?
C49 C48 C53 C52 -0.1(5) . . . . ?
C49 C50 C51 C52 -1.0(6) . . . . ?
C12 C11 C10 O2 178.5(3) . . . . ?
C12 C11 C10 N5 -0.5(4) . . . . ?
C12 C13 C14 C15 -1.1(6) . . . . ?
C6 C5 C4 C3 -1.3(5) . . . . ?
C6 C7 C8 N4 -179.5(3) . . . . ?
C6 C7 C8 C9 0.0(5) . . . . ?
C2 C3 C4 C5 173.1(3) . . . . ?
C17 N1 N2 Gd1 2.0(3) . . . . ?
C17 N1 N2 C2 -175.8(3) . . . . ?
C17 C18 C19 C20 -177.9(3) . . . . ?
C17 C18 C23 O3 -0.2(5) . . . . ?
C17 C18 C23 C22 -179.1(3) . . . . ?
C15 C16 C11 C10 176.6(3) . . . . ?
C15 C16 C11 C12 -1.3(5) . . . . ?
C14 C13 C12 O4 -180.0(3) . . . . ?
C14 C13 C12 C11 -0.4(5) . . . . ?
C53 C48 C49 C50 -0.6(5) . . . . ?
C53 C52 C51 C50 0.3(6) . . . . ?
C47 C42 C43 C44 0.7(5) . . . . ?

loop_
_smtbx_masks_void_nr
_smtbx_masks_void_average_x
_smtbx_masks_void_average_y
_smtbx_masks_void_average_z
_smtbx_masks_void_volume
_smtbx_masks_void_count_electrons
_smtbx_masks_void_content
1 0.000 0.000 0.500 279.7 117.0 ?
2 0.000 0.500 0.000 279.7 117.0 ?
3 0.264 0.667 0.389 7.2 1.6 ?
4 0.264 0.833 0.889 7.2 1.6 ?
5 0.736 0.167 0.111 7.2 1.6 ?
6 0.736 0.333 0.611 7.2 1.6 ?
